data_1518542
loop_
_publ_author_name
'Dumitrescu, Dan'
'Legrand, Yves-Marie'
'Petit, Eddy'
'van der Lee, Arie'
'Barboiu, Mihail'

_publ_section_title
;
 Adaptive binding and selection of compressed 1,\w-diammonium-alkanes via
 molecular encapsulation in water
;
_journal_issue 3
_journal_name_full 'Chem. Sci.'
_journal_page_first 2079
_journal_paper_doi 10.1039/C4SC03945A
_journal_volume 6
_journal_year 2015
_chemical_formula_moiety 'C16 H6 O12 S4, 2(H2 O), 2(C H6 N3), 0.6224(C10 H26 N2), 0.1888(C12 H30 N2), 0.1888(C12 H30 N2)'
_chemical_formula_sum 'C28.7552 H49.5104 N8 O14 S4'
_chemical_formula_weight 859.59
_space_group_IT_number 2
_symmetry_cell_setting triclinic
_symmetry_space_group_name_Hall '-P 1'
_symmetry_space_group_name_H-M 'P -1'
_atom_sites_solution_hydrogens difmap
_atom_sites_solution_primary iterative
_audit_update_record
;
2014-12-19 deposited with the CCDC.
2015-01-12 downloaded from the CCDC.
;
_cell_angle_alpha 94.880(3)
_cell_angle_beta 96.822(3)
_cell_angle_gamma 95.184(3)
_cell_formula_units_Z 1
_cell_length_a 9.7673(3)
_cell_length_b 9.8143(3)
_cell_length_c 10.2046(4)
_cell_measurement_reflns_used 6434
_cell_measurement_temperature 175
_cell_measurement_theta_max 32.3350
_cell_measurement_theta_min 2.0870
_cell_volume 962.76(6)
_computing_cell_refinement
;
CrysAlisPro, Agilent Technologies,
Version 1.171.36.28 (release 01-02-2013 CrysAlis171 .NET)
(compiled Feb  1 2013,16:14:44)
;
_computing_data_collection
;
CrysAlisPro, Agilent Technologies,
Version 1.171.36.28 (release 01-02-2013 CrysAlis171 .NET)
(compiled Feb  1 2013,16:14:44)
;
_computing_data_reduction
;
CrysAlisPro, Agilent Technologies,
Version 1.171.36.28 (release 01-02-2013 CrysAlis171 .NET)
(compiled Feb  1 2013,16:14:44)
;
_computing_molecular_graphics 'CAMERON (Watkin et al., 1996)'
_computing_publication_material 'CRYSTALS (Betteridge et al., 2003)'
_computing_structure_refinement 'CRYSTALS (Betteridge et al., 2003)'
_computing_structure_solution 'Superflip (Palatinus & Chapuis, 2007)'
_diffrn_ambient_temperature 175
_diffrn_detector_area_resol_mean 16.0143
_diffrn_measured_fraction_theta_full 0.997
_diffrn_measured_fraction_theta_max 0.905
_diffrn_measurement_details
;
  1 omega   -4.00   91.00   1.0000   42.4400
omega____ theta____ kappa____ phi______ frames
    -       26.1732   77.0000 -150.0000 95

  2 omega    6.00   68.00   1.0000   42.4400
omega____ theta____ kappa____ phi______ frames
    -       26.1732 -100.0000   30.0000 62

  3 omega    3.00   63.00   1.0000   42.4400
omega____ theta____ kappa____ phi______ frames
    -       26.1732   77.0000  -60.0000 60

  4 omega  -42.00   53.00   1.0000   42.4400
omega____ theta____ kappa____ phi______ frames
    -       26.1732  -77.0000   90.0000 95

  5 omega  -89.00   30.00   1.0000   42.4400
omega____ theta____ kappa____ phi______ frames
    -      -26.9544    0.0000   60.0000 119

  6 omega   -4.00   96.00   1.0000   42.4400
omega____ theta____ kappa____ phi______ frames
    -       26.1732   77.0000   60.0000 100

  7 omega  -43.00   30.00   1.0000   42.4400
omega____ theta____ kappa____ phi______ frames
    -       26.1732  -57.0000 -180.0000 73

;
_diffrn_measurement_device Area
_diffrn_measurement_device_type 'Xcalibur, Sapphire3, Gemini'
_diffrn_measurement_method '\w scans'
_diffrn_orient_matrix_UB_11 0.0134280000
_diffrn_orient_matrix_UB_12 0.0704381000
_diffrn_orient_matrix_UB_13 0.0242412000
_diffrn_orient_matrix_UB_21 0.0699076000
_diffrn_orient_matrix_UB_22 -0.0099463000
_diffrn_orient_matrix_UB_23 0.0212029000
_diffrn_orient_matrix_UB_31 0.0183709000
_diffrn_orient_matrix_UB_32 0.0159899000
_diffrn_orient_matrix_UB_33 -0.0625279000
_diffrn_radiation_monochromator graphite
_diffrn_radiation_source 'Enhance (Mo) X-ray Source'
_diffrn_radiation_type 'Mo K\a'
_diffrn_radiation_wavelength 0.71073
_diffrn_reflns_av_R_equivalents 0.027
_diffrn_reflns_av_unetI/netI 0.0400
_diffrn_reflns_limit_h_max 14
_diffrn_reflns_limit_h_min -14
_diffrn_reflns_limit_k_max 14
_diffrn_reflns_limit_k_min -14
_diffrn_reflns_limit_l_max 15
_diffrn_reflns_limit_l_min -14
_diffrn_reflns_number 14777
_diffrn_reflns_theta_full 27.702
_diffrn_reflns_theta_max 32.590
_diffrn_reflns_theta_min 2.019
_exptl_absorpt_coefficient_mu 0.322
_exptl_absorpt_correction_T_max 1.00000
_exptl_absorpt_correction_T_min 0.90587
_exptl_absorpt_correction_type multi-scan
_exptl_absorpt_process_details
;
CrysAlisPro, Agilent Technologies,
Version 1.171.36.28 (release 01-02-2013 CrysAlis171 .NET)
(compiled Feb  1 2013,16:14:44)
Empirical absorption correction using spherical harmonics,
 implemented in SCALE3 ABSPACK scaling algorithm.
;
_exptl_crystal_colour yellow
_exptl_crystal_density_diffrn 1.483
_exptl_crystal_density_method 'not measured'
_exptl_crystal_description prism
_exptl_crystal_F_000 454.041
_exptl_crystal_size_max 0.550
_exptl_crystal_size_mid 0.500
_exptl_crystal_size_min 0.200
_refine_diff_density_max 1.53
_refine_diff_density_min -0.76
_refine_ls_extinction_method None
_refine_ls_goodness_of_fit_ref 0.9213
_refine_ls_hydrogen_treatment mixed
_refine_ls_matrix_type full
_refine_ls_number_parameters 241
_refine_ls_number_reflns 5557
_refine_ls_number_restraints 55
_refine_ls_R_factor_all 0.0675
_refine_ls_R_factor_gt 0.0586
_refine_ls_shift/su_max 0.0007593
_refine_ls_shift/su_mean 0.0000241
_refine_ls_structure_factor_coef F
_refine_ls_weighting_details
;
 Method, part 1, Chebychev polynomial, (Watkin, 1994, Prince, 1982)
 [weight] = 1.0/[A~0~*T~0~(x)+A~1~*T~1~(x) ... +A~n-1~]*T~n-1~(x)] 
 where A~i~ are the Chebychev coefficients listed below and x= Fcalc/Fmax 
 Method = Robust Weighting (Prince, 1982) 
 W = [weight] * [1-(deltaF/6*sigmaF)^2^]^2^ 
 A~i~ are: 
 9.36 1.96 6.12 1.10 
;
_refine_ls_weighting_scheme calc
_refine_ls_wR_factor_all 0.0698
_refine_ls_wR_factor_gt 0.0649
_refine_ls_wR_factor_ref 0.0649
_reflns_limit_h_max 13
_reflns_limit_h_min -14
_reflns_limit_k_max 14
_reflns_limit_k_min -14
_reflns_limit_l_max 15
_reflns_limit_l_min 0
_reflns_number_gt 5557
_reflns_number_total 6345
_reflns_threshold_expression I>2.0\s(I)
_oxford_diffrn_Wilson_B_factor 1.44
_oxford_diffrn_Wilson_scale 0.02
_oxford_refine_ls_r_factor_ref 0.0586
_oxford_refine_ls_scale 4.882(9)
_oxford_reflns_number_all 6345
_oxford_reflns_threshold_expression_ref I>2.0\s(I)
_cod_data_source_file c4sc03945a2.cif
_cod_data_source_block 1
_cod_depositor_comments 'Adding full bibliography for 1518540--1518542.cif.'
_cod_original_cell_volume 962.75(6)
_cod_original_sg_symbol_H-M 'P -1 '
_cod_database_code 1518542
_cell_oxdiff_length_a 9.7673(3)
_cell_oxdiff_length_b 9.8143(3)
_cell_oxdiff_length_c 10.2046(4)
_cell_oxdiff_angle_alpha 94.880(3)
_cell_oxdiff_angle_beta 96.822(3)
_cell_oxdiff_angle_gamma 95.184(3)
_cell_oxdiff_volume 962.75(6)
_montpellier_reflns_maxres 0.66
_montpellier_reflns_completeness_maxres 90.46
_montpellier_reflns_redundancy_maxres 2.33

loop_
_symmetry_equiv_pos_as_xyz
x,y,z
-x,-y,-z

loop_
_atom_site_label
_atom_site_type_symbol
_atom_site_fract_x
_atom_site_fract_y
_atom_site_fract_z
_atom_site_U_iso_or_equiv
_atom_site_occupancy
_atom_site_adp_type
_atom_site_refinement_flags_posn
_atom_site_refinement_flags_occupancy
_atom_site_disorder_group
C1 C 0.02676(19) 0.75855(17) 0.98101(18) 0.0187 1.0000 Uani . . .
C2 C 0.08311(19) 0.70163(17) 0.87783(18) 0.0184 1.0000 Uani . . .
C3 C 0.08457(17) 0.55552(16) 0.85356(16) 0.0154 1.0000 Uani . . .
C4 C 0.13972(17) 0.49306(17) 0.74528(17) 0.0164 1.0000 Uani . . .
C5 C 0.14779(18) 0.35230(17) 0.73058(17) 0.0170 1.0000 Uani . . .
C6 C 0.09743(18) 0.26893(16) 0.82124(17) 0.0162 1.0000 Uani . . .
C7 C 0.03452(17) 0.32445(16) 0.92790(17) 0.0157 1.0000 Uani . . .
C8 C 0.02981(17) 0.46976(16) 0.94470(16) 0.0142 1.0000 Uani . . .
S9 S 0.20640(4) 0.59134(4) 0.62417(4) 0.0170 1.0000 Uani . . .
O10 O 0.09141(15) 0.65989(16) 0.56482(15) 0.0252 1.0000 Uani . . .
O11 O 0.31754(15) 0.68980(15) 0.69489(15) 0.0250 1.0000 Uani . . .
O12 O 0.25802(17) 0.49448(15) 0.53149(15) 0.0277 1.0000 Uani . . .
S13 S 0.11913(5) 0.09053(4) 0.79813(4) 0.0183 1.0000 Uani . . .
O14 O 0.1985(2) 0.07694(16) 0.68697(18) 0.0354 1.0000 Uani . . .
O15 O 0.19068(16) 0.05378(14) 0.92036(15) 0.0259 1.0000 Uani . . .
O16 O -0.02057(16) 0.01837(14) 0.76695(16) 0.0269 1.0000 Uani . . .
N17 N -0.17053(19) 0.7466(2) 0.6564(2) 0.0317 1.0000 Uani . . .
N18 N -0.4023(2) 0.6775(2) 0.6378(2) 0.0333 1.0000 Uani . . .
N19 N -0.3039(2) 0.8498(2) 0.7977(2) 0.0385 1.0000 Uani . . .
C20 C -0.2927(2) 0.7570(2) 0.6987(2) 0.0242 1.0000 Uani . . .
O21 O 0.4379(3) 0.8984(4) 0.8885(4) 0.0927 1.0000 Uani . . .
N22 N 0.1870(2) -0.0983(2) 0.4584(2) 0.0341 1.0000 Uani D . .
H51 H 0.1827 0.3099 0.6596 0.0500 1.0000 Uiso R . .
H21 H 0.1262 0.7631 0.8179 0.0500 1.0000 Uiso R . .
H11 H 0.0307 0.8577 0.9959 0.0500 1.0000 Uiso R . .
H181 H -0.4813 0.6762 0.6602 0.0500 1.0000 Uiso R . .
H182 H -0.3926 0.6234 0.5715 0.0500 1.0000 Uiso R . .
H191 H -0.2324 0.9015 0.8455 0.0500 1.0000 Uiso R . .
H192 H -0.3746 0.8559 0.8186 0.0500 1.0000 Uiso R . .
H172 H -0.1560 0.6822 0.5963 0.0500 1.0000 Uiso R . .
H171 H -0.0982 0.7969 0.6963 0.0500 1.0000 Uiso R . .
H211 H 0.3743 0.8327 0.8269 0.0500 1.0000 Uiso R . .
H212 H 0.3791 0.9640 0.8954 0.0500 1.0000 Uiso R . .
H221 H 0.1375 -0.0738 0.3969 0.0500 1.0000 Uiso . . .
H222 H 0.1847 -0.0413 0.5319 0.0500 1.0000 Uiso . . .
H223 H 0.1469 -0.1675 0.4809 0.0500 1.0000 Uiso . . .
C282 C 0.5226(7) -0.4233(7) 0.0199(8) 0.0358(10) 0.3775(18) Uiso D P 2
C272 C 0.4894(12) -0.3694(12) 0.1507(11) 0.0670(10) 0.3775(18) Uiso D P 2
C262 C 0.346(2) -0.368(2) 0.168(2) 0.0670(10) 0.1888(9) Uiso D P 2
C252 C 0.321(3) -0.307(2) 0.300(2) 0.0670(10) 0.1888(9) Uiso D P 2
C253 C 0.477(2) -0.169(2) 0.297(2) 0.0670(10) 0.1888(9) Uiso D P 2
C263 C 0.484(3) -0.229(2) 0.161(2) 0.0670(10) 0.1888(9) Uiso D P 2
C241 C 0.2967(4) -0.2452(5) 0.2872(4) 0.0338(3) 0.6225(18) Uiso . P 1
C231 C 0.3276(4) -0.1398(4) 0.4078(4) 0.0265(3) 0.6225(18) Uiso . P 1
C271 C 0.5177(4) -0.4539(4) 0.0656(4) 0.0295(3) 0.6225(18) Uiso . P 1
C251 C 0.4262(4) -0.2968(4) 0.2398(4) 0.0347(3) 0.6225(18) Uiso . P 1
C261 C 0.3923(5) -0.3980(5) 0.1161(4) 0.0382(3) 0.6225(18) Uiso . P 1
C242 C 0.3369(12) -0.1667(12) 0.3225(12) 0.0670(10) 0.3775(18) Uiso D P 2
C232 C 0.3218(12) -0.0828(13) 0.4488(12) 0.0670(10) 0.3775(18) Uiso D P 2
H2321 H 0.3737 -0.1168 0.5215 0.0830 0.3776(18) Uiso R P 2
H2322 H 0.3529 0.0112 0.4448 0.0830 0.3776(18) Uiso R P 2
H2311 H 0.3813 -0.1777 0.4768 0.0319 0.6224(18) Uiso R P 1
H2312 H 0.3782 -0.0601 0.3845 0.0319 0.6224(18) Uiso R P 1
H2421 H 0.2961 -0.2577 0.3259 0.0830 0.1888(9) Uiso R P 2
H2422 H 0.2890 -0.1267 0.2512 0.0830 0.1888(9) Uiso R P 2
H2423 H 0.4277 -0.1407 0.3027 0.0830 0.1888(9) Uiso R P 2
H2424 H 0.2708 -0.1365 0.2582 0.0830 0.1888(9) Uiso R P 2
H2531 H 0.5201 -0.2246 0.3575 0.0830 0.1888(9) Uiso R P 2
H2532 H 0.5225 -0.0785 0.3100 0.0830 0.1888(9) Uiso R P 2
H2631 H 0.5661 -0.1871 0.1332 0.0830 0.1888(9) Uiso R P 2
H2632 H 0.4056 -0.2085 0.1052 0.0830 0.1888(9) Uiso R P 2
H2511 H 0.4731 -0.3412 0.3085 0.0418 0.6224(18) Uiso R P 1
H2512 H 0.4847 -0.2204 0.2204 0.0418 0.6224(18) Uiso R P 1
H2411 H 0.2400 -0.3215 0.3094 0.0407 0.6224(18) Uiso R P 1
H2412 H 0.2482 -0.2044 0.2169 0.0407 0.6224(18) Uiso R P 1
H2611 H 0.3325 -0.4731 0.1360 0.0460 0.6224(18) Uiso R P 1
H2612 H 0.3460 -0.3526 0.0478 0.0460 0.6224(18) Uiso R P 1
H2711 H 0.5596 -0.5063 0.1305 0.0355 0.6224(18) Uiso R P 1
H2712 H 0.5814 -0.3787 0.0527 0.0355 0.6224(18) Uiso R P 1
H2821 H 0.6204 -0.4103 0.0219 0.0456 0.3776(18) Uiso R P 2
H2822 H 0.4802 -0.3711 -0.0450 0.0456 0.3776(18) Uiso R P 2
H2721 H 0.5575 -0.3928 0.2172 0.0830 0.1888(9) Uiso R P 2
H2722 H 0.4012 -0.4128 0.1623 0.0830 0.1888(9) Uiso R P 2
H2723 H 0.5304 -0.4240 0.2142 0.0830 0.1888(9) Uiso R P 2
H2724 H 0.5300 -0.2771 0.1689 0.0830 0.1888(9) Uiso R P 2
H2521 H 0.3836 -0.3412 0.3652 0.0830 0.1888(9) Uiso R P 2
H2522 H 0.2288 -0.3366 0.3117 0.0830 0.1888(9) Uiso R P 2
H2621 H 0.3051 -0.4606 0.1562 0.0830 0.1888(9) Uiso R P 2
H2622 H 0.3025 -0.3174 0.1028 0.0830 0.1888(9) Uiso R P 2

loop_
_atom_site_aniso_label
_atom_site_aniso_U_11
_atom_site_aniso_U_22
_atom_site_aniso_U_33
_atom_site_aniso_U_23
_atom_site_aniso_U_13
_atom_site_aniso_U_12
C1 0.0254(8) 0.0112(6) 0.0204(8) 0.0034(5) 0.0065(6) 0.0005(6)
C2 0.0239(8) 0.0116(6) 0.0209(8) 0.0033(5) 0.0072(6) 0.0010(5)
C3 0.0174(7) 0.0127(6) 0.0163(7) 0.0020(5) 0.0041(5) 0.0000(5)
C4 0.0181(7) 0.0136(6) 0.0183(7) 0.0022(5) 0.0055(6) 0.0008(5)
C5 0.0193(7) 0.0137(7) 0.0182(7) 0.0001(5) 0.0047(6) 0.0013(5)
C6 0.0195(7) 0.0116(6) 0.0172(7) 0.0000(5) 0.0028(6) 0.0003(5)
C7 0.0186(7) 0.0110(6) 0.0175(7) 0.0014(5) 0.0026(5) 0.0006(5)
C8 0.0170(7) 0.0106(6) 0.0153(7) 0.0014(5) 0.0032(5) 0.0008(5)
S9 0.01929(19) 0.01487(18) 0.01813(19) 0.00242(13) 0.00762(14) 0.00053(13)
O10 0.0247(6) 0.0276(7) 0.0259(7) 0.0117(5) 0.0059(5) 0.0045(5)
O11 0.0212(6) 0.0242(6) 0.0288(7) -0.0001(5) 0.0075(5) -0.0062(5)
O12 0.0368(8) 0.0226(6) 0.0265(7) -0.0001(5) 0.0173(6) 0.0030(6)
S13 0.0244(2) 0.01071(17) 0.01951(19) -0.00046(13) 0.00295(15) 0.00247(13)
O14 0.0579(11) 0.0179(6) 0.0353(8) -0.0011(6) 0.0254(8) 0.0077(6)
O15 0.0308(7) 0.0183(6) 0.0277(7) 0.0023(5) -0.0038(5) 0.0068(5)
O16 0.0301(7) 0.0152(6) 0.0316(7) 0.0005(5) -0.0057(6) -0.0039(5)
N17 0.0201(8) 0.0346(9) 0.0376(10) -0.0074(8) 0.0023(7) 0.0000(7)
N18 0.0222(8) 0.0371(10) 0.0373(10) -0.0132(8) 0.0063(7) -0.0019(7)
N19 0.0342(10) 0.0430(11) 0.0342(10) -0.0158(9) 0.0008(8) 0.0049(8)
C20 0.0237(8) 0.0251(8) 0.0231(8) -0.0009(7) 0.0006(7) 0.0050(7)
O21 0.0435(13) 0.089(2) 0.130(3) -0.066(2) -0.0083(15) 0.0221(13)
N22 0.0477(11) 0.0249(8) 0.0266(9) 0.0063(7) -0.0053(8) -0.0044(8)

loop_
_atom_type_symbol
_atom_type_scat_dispersion_real
_atom_type_scat_dispersion_imag
_atom_type_scat_Cromer_Mann_a1
_atom_type_scat_Cromer_Mann_b1
_atom_type_scat_Cromer_Mann_a2
_atom_type_scat_Cromer_Mann_b2
_atom_type_scat_Cromer_Mann_a3
_atom_type_scat_Cromer_Mann_b3
_atom_type_scat_Cromer_Mann_a4
_atom_type_scat_Cromer_Mann_b4
_atom_type_scat_Cromer_Mann_c
_atom_type_scat_source
C 0.0033 0.0016 2.3100 20.8439 1.0200 10.2075 1.5886 0.5687 0.8650 51.6512 0.2156 'International Tables Vol C 4.2.6.8 and 6.1.1.4'
H 0.0000 0.0000 0.4930 10.5109 0.3229 26.1257 0.1402 3.1424 0.0408 57.7998 0.0030 'International Tables Vol C 4.2.6.8 and 6.1.1.4'
N 0.0061 0.0033 12.2126 0.0057 3.1322 9.8933 2.0125 28.9975 1.1663 0.5826 -11.5290 'International Tables Vol C 4.2.6.8 and 6.1.1.4'
O 0.0106 0.0060 3.0485 13.2771 2.2868 5.7011 1.5463 0.3239 0.8670 32.9089 0.2508 'International Tables Vol C 4.2.6.8 and 6.1.1.4'
S 0.1246 0.1234 6.9053 1.4679 5.2034 22.2151 1.4379 0.2536 1.5863 56.1720 0.8669 'International Tables Vol C 4.2.6.8 and 6.1.1.4'

loop_
_montpellier_diffrn_reflns_class_number
_montpellier_diffrn_reflns_class_d_res_high
_montpellier_diffrn_reflns_class_d_res_low
_montpellier_diffrn_reflns_class_redundancy
_montpellier_diffrn_reflns_class_av_i/ui
_diffrn_reflns_class_av_R_eq
_montpellier_diffrn_reflns_class_completeness_shell
_montpellier_diffrn_reflns_class_cumul_completeness
0 100.0 1.47 3.3 57.36 0.019 100.0 100.00
1 1.47 1.17 3.1 36.85 0.023 100.0 100.00
2 1.17 1.02 2.9 25.82 0.027 100.0 100.00
3 1.02 0.93 2.5 18.35 0.041 100.0 100.00
4 0.93 0.86 2.3 14.16 0.049 100.0 100.00
5 0.86 0.81 2.1 12.35 0.053 100.0 100.00
6 0.81 0.77 2.0 9.36 0.067 100.0 100.00
7 0.77 0.73 1.8 9.16 0.062 100.0 100.00
8 0.73 0.71 1.8 7.60 0.075 100.0 100.00
9 0.71 0.66 1.4 6.09 0.083 48.9 90.46

loop_
_geom_angle_atom_site_label_1
_geom_angle_site_symmetry_1
_geom_angle_atom_site_label_2
_geom_angle_atom_site_label_3
_geom_angle
_geom_angle_publ_flag
C7 2_567 C1 C2 121.39(15) yes
C7 2_567 C1 H11 119.3 no
C2 . C1 H11 119.3 no
C1 . C2 C3 121.78(15) yes
C1 . C2 H21 118.8 no
C3 . C2 H21 119.4 no
C2 . C3 C4 123.08(15) yes
C2 . C3 C8 118.60(15) yes
C4 . C3 C8 118.31(14) yes
C3 . C4 C5 121.19(15) yes
C3 . C4 S9 121.50(12) yes
C5 . C4 S9 117.29(13) yes
C4 . C5 C6 120.48(15) yes
C4 . C5 H51 122.1 no
C6 . C5 H51 117.4 no
C5 . C6 C7 120.99(15) yes
C5 . C6 S13 117.21(13) yes
C7 . C6 S13 121.80(12) yes
C1 2_567 C7 C6 122.95(15) yes
C1 2_567 C7 C8 118.74(15) yes
C6 . C7 C8 118.31(14) yes
C8 2_567 C8 C7 119.67(18) yes
C8 2_567 C8 C3 119.71(17) yes
C7 . C8 C3 120.61(14) yes
C4 . S9 O10 106.27(8) yes
C4 . S9 O11 106.57(8) yes
O10 . S9 O11 111.79(9) yes
C4 . S9 O12 106.16(8) yes
O10 . S9 O12 113.57(10) yes
O11 . S9 O12 111.89(9) yes
C6 . S13 O14 105.00(8) yes
C6 . S13 O15 107.39(8) yes
O14 . S13 O15 113.39(11) yes
C6 . S13 O16 106.27(8) yes
O14 . S13 O16 111.95(11) yes
O15 . S13 O16 112.21(9) yes
C20 . N17 H172 123.1 no
C20 . N17 H171 119.9 no
H172 . N17 H171 116.4 no
C20 . N18 H181 124.7 no
C20 . N18 H182 118.7 no
H181 . N18 H182 116.6 no
C20 . N19 H191 124.4 no
C20 . N19 H192 118.0 no
H191 . N19 H192 117.4 no
N17 . C20 N18 119.25(19) yes
N17 . C20 N19 119.6(2) yes
N18 . C20 N19 121.1(2) yes
H211 . O21 H212 96.5 no
H221 . N22 H222 109.4 no
H221 . N22 H223 107.2 no
H222 . N22 H223 98.8 no
H221 . N22 C231 109.1 no
H222 . N22 C231 123.3 no
H223 . N22 C231 107.6 no
C282 2_645 C282 C272 115.4(9) yes
C282 2_645 C282 H2821 107.3 no
C272 . C282 H2821 107.5 no
C282 2_645 C282 H2822 109.1 no
C272 . C282 H2822 107.9 no
H2821 . C282 H2822 109.5 no
C282 . C272 C262 117.8(12) yes
C282 . C272 C263 112.4(12) yes
C262 . C272 C263 82.0(16) yes
C282 . C272 H2721 108.5 no
C262 . C272 H2721 123.0 no
C263 . C272 H2721 109.8 no
C282 . C272 H2722 107.6 no
C262 . C272 H2722 27.1 no
C263 . C272 H2722 109.0 no
H2721 . C272 H2722 109.5 no
C282 . C272 H2723 107.0 no
C262 . C272 H2723 107.6 no
C263 . C272 H2723 128.4 no
H2721 . C272 H2723 23.3 no
H2722 . C272 H2723 88.5 no
C282 . C272 H2724 108.2 no
C262 . C272 H2724 106.6 no
C263 . C272 H2724 26.7 no
H2721 . C272 H2724 87.4 no
H2722 . C272 H2724 132.4 no
H2723 . C272 H2724 109.5 no
C272 . C262 C252 114.5(18) yes
C272 . C262 C263 47.6(10) yes
C252 . C262 C263 90.5(16) yes
C272 . C262 H2722 36.2 no
C252 . C262 H2722 120.5 no
C263 . C262 H2722 83.7 no
C272 . C262 H2621 107.5 no
C252 . C262 H2621 108.5 no
C263 . C262 H2621 154.4 no
H2722 . C262 H2621 71.9 no
C272 . C262 H2622 108.5 no
C252 . C262 H2622 108.3 no
C263 . C262 H2622 79.1 no
H2722 . C262 H2622 128.1 no
H2621 . C262 H2622 109.5 no
C262 . C252 C242 117.5(19) yes
C262 . C252 H2421 140.7 no
C242 . C252 H2421 36.8 no
C262 . C252 H2521 108.1 no
C242 . C252 H2521 107.3 no
H2421 . C252 H2521 108.9 no
C262 . C252 H2522 107.4 no
C242 . C252 H2522 106.9 no
H2421 . C252 H2522 71.9 no
H2521 . C252 H2522 109.5 no
C263 . C253 C242 111.6(18) yes
C263 . C253 H2423 114.9 no
C242 . C253 H2423 28.2 no
C263 . C253 H2531 108.6 no
C242 . C253 H2531 107.2 no
H2423 . C253 H2531 126.7 no
C263 . C253 H2532 110.1 no
C242 . C253 H2532 109.9 no
H2423 . C253 H2532 83.2 no
H2531 . C253 H2532 109.5 no
C253 . C263 C272 113.8(18) yes
C253 . C263 C262 93.2(16) yes
C272 . C263 C262 50.5(10) yes
C253 . C263 H2631 107.2 no
C272 . C263 H2631 109.0 no
C262 . C263 H2631 156.5 no
C253 . C263 H2632 108.2 no
C272 . C263 H2632 109.2 no
C262 . C263 H2632 73.5 no
H2631 . C263 H2632 109.5 no
C253 . C263 H2724 104.3 no
C272 . C263 H2724 39.1 no
C262 . C263 H2724 87.4 no
H2631 . C263 H2724 76.7 no
H2632 . C263 H2724 142.8 no
C231 . C241 C251 113.3(3) yes
C231 . C241 H2411 108.5 no
C251 . C241 H2411 108.5 no
C231 . C241 H2412 108.6 no
C251 . C241 H2412 108.5 no
H2411 . C241 H2412 109.5 no
C241 . C231 N22 110.6(3) yes
C241 . C231 H2311 109.2 no
N22 . C231 H2311 109.2 no
C241 . C231 H2312 109.2 no
N22 . C231 H2312 109.2 no
H2311 . C231 H2312 109.5 no
C271 2_645 C271 C261 113.2(4) yes
C271 2_645 C271 H2711 108.5 no
C261 . C271 H2711 108.5 no
C271 2_645 C271 H2712 108.6 no
C261 . C271 H2712 108.5 no
H2711 . C271 H2712 109.5 no
C241 . C251 C261 112.0(4) yes
C241 . C251 H2511 108.8 no
C261 . C251 H2511 108.9 no
C241 . C251 H2512 108.8 no
C261 . C251 H2512 108.9 no
H2511 . C251 H2512 109.5 no
C251 . C261 C271 114.2(4) yes
C251 . C261 H2611 108.3 no
C271 . C261 H2611 108.3 no
C251 . C261 H2612 108.3 no
C271 . C261 H2612 108.3 no
H2611 . C261 H2612 109.5 no
C253 . C242 C252 88.3(15) yes
C253 . C242 C232 113.7(12) yes
C252 . C242 C232 126.8(14) yes
C253 . C242 H2421 109.9 no
C252 . C242 H2421 23.0 no
C232 . C242 H2421 108.8 no
C253 . C242 H2422 107.0 no
C252 . C242 H2422 110.6 no
C232 . C242 H2422 108.0 no
H2421 . C242 H2422 109.5 no
C253 . C242 H2423 16.8 no
C252 . C242 H2423 104.4 no
C232 . C242 H2423 106.2 no
H2421 . C242 H2423 126.5 no
H2422 . C242 H2423 96.4 no
C253 . C242 H2424 119.3 no
C252 . C242 H2424 105.0 no
C232 . C242 H2424 104.4 no
H2421 . C242 H2424 99.5 no
H2422 . C242 H2424 13.1 no
H2423 . C242 H2424 109.5 no
C242 . C232 N22 104.7(9) yes
C242 . C232 H2321 109.9 no
N22 . C232 H2321 111.1 no
C242 . C232 H2322 110.9 no
N22 . C232 H2322 110.8 no
H2321 . C232 H2322 109.5 no
C242 . H2421 C252 120.2 no
C242 . H2423 C253 135.1 no
C272 . H2721 H2723 78.4 no
C272 . H2722 C262 116.6 no
C272 . H2723 H2721 78.4 no
C272 . H2724 C263 114.2 no

loop_
_geom_bond_atom_site_label_1
_geom_bond_atom_site_label_2
_geom_bond_site_symmetry_2
_geom_bond_distance
_geom_bond_publ_flag
C1 C7 2_567 1.435(2) yes
C1 C2 . 1.348(2) yes
C1 H11 . 0.968 no
C2 C3 . 1.436(2) yes
C2 H21 . 0.997 no
C3 C4 . 1.405(2) yes
C3 C8 . 1.425(2) yes
C4 C5 . 1.387(2) yes
C4 S9 . 1.7784(17) yes
C5 C6 . 1.390(2) yes
C5 H51 . 0.920 no
C6 C7 . 1.406(2) yes
C6 S13 . 1.7818(17) yes
C7 C8 . 1.427(2) yes
C8 C8 2_567 1.439(3) yes
S9 O10 . 1.4578(15) yes
S9 O11 . 1.4624(14) yes
S9 O12 . 1.4489(15) yes
S13 O14 . 1.4514(16) yes
S13 O15 . 1.4455(15) yes
S13 O16 . 1.4658(15) yes
N17 C20 . 1.325(3) yes
N17 H172 . 0.875 no
N17 H171 . 0.862 no
N18 C20 . 1.323(3) yes
N18 H181 . 0.830 no
N18 H182 . 0.844 no
N19 C20 . 1.323(3) yes
N19 H191 . 0.892 no
N19 H192 . 0.753 no
O21 H211 . 0.982 no
O21 H212 . 0.904 no
N22 H221 . 0.813 no
N22 H222 . 0.901 no
N22 H223 . 0.817 no
N22 C231 . 1.597(4) yes
C282 C282 2_645 1.535(14) yes
C282 C272 . 1.477(12) yes
C282 H2821 . 0.950 no
C282 H2822 . 0.950 no
C272 C262 . 1.44(2) yes
C272 C263 . 1.374(19) yes
C272 H2721 . 0.950 no
C272 H2722 . 0.950 no
C272 H2723 . 0.950 no
C272 H2724 . 0.950 no
C262 C252 . 1.48(2) yes
C262 C263 . 1.84(3) yes
C262 H2722 . 0.732 no
C262 H2621 . 0.950 no
C262 H2622 . 0.950 no
C252 C242 . 1.37(2) yes
C252 H2421 . 0.618 no
C252 H2521 . 0.950 no
C252 H2522 . 0.950 no
C253 C263 . 1.47(2) yes
C253 C242 . 1.42(2) yes
C253 H2423 . 0.581 no
C253 H2531 . 0.950 no
C253 H2532 . 0.950 no
C263 H2631 . 0.950 no
C263 H2632 . 0.950 no
C263 H2724 . 0.677 no
C241 C231 . 1.522(6) yes
C241 C251 . 1.519(6) yes
C241 H2411 . 0.950 no
C241 H2412 . 0.950 no
C231 H2311 . 0.950 no
C231 H2312 . 0.950 no
C271 C271 2_645 1.535(8) yes
C271 C261 . 1.514(6) yes
C271 H2711 . 0.950 no
C271 H2712 . 0.950 no
C251 C261 . 1.522(6) yes
C251 H2511 . 0.950 no
C251 H2512 . 0.950 no
C261 H2611 . 0.950 no
C261 H2612 . 0.950 no
C242 C232 . 1.499(15) yes
C242 H2421 . 0.950 no
C242 H2422 . 0.950 no
C242 H2423 . 0.950 no
C242 H2424 . 0.950 no
C232 H2321 . 0.950 no
C232 H2322 . 0.950 no
H2721 H2723 . 0.383 no

loop_
_geom_hbond_atom_site_label_D
_geom_hbond_atom_site_label_H
_geom_hbond_atom_site_label_A
_geom_hbond_site_symmetry_A
_geom_hbond_angle_DHA
_geom_hbond_distance_DH
_geom_hbond_distance_HA
_geom_hbond_distance_DA
_geom_hbond_publ_flag
C2 H21 O11 . 120.70(5) 0.997 2.497 3.125(11) yes
C1 H11 O15 1_565 132.14(5) 0.968 2.595 3.323(11) yes
N18 H181 O11 1_455 172.06(8) 0.830 2.051 2.875(11) yes
N18 H182 O12 2_566 147.89(7) 0.844 2.136 2.886(11) yes
N19 H191 O15 2_567 127.35(7) 0.892 2.372 2.998(11) yes
N19 H191 O16 1_565 128.53(6) 0.892 2.522 3.156(11) yes
N19 H192 O21 1_455 172.58(10) 0.753 2.106 2.854(11) yes
N17 H172 O12 2_566 142.69(6) 0.875 2.167 2.912(11) yes
N17 H171 O16 1_565 141.49(6) 0.862 2.264 2.987(11) yes
O21 H211 O11 . 158.46(10) 0.982 1.857 2.793(11) yes
O21 H212 O15 1_565 158.92(11) 0.904 2.144 3.005(11) yes
N22 H221 O16 2_556 176.08(18) 0.813 2.051 2.863(11) yes
N22 H222 O14 . 174.44(16) 0.901 1.865 2.763(11) yes
N22 H223 O10 1_545 166.11(15) 0.817 2.022 2.821(11) yes
C232 H2312 C253 . 127.6(11) 0.934 1.760 2.445(11) yes
C253 H2512 C272 . 146.4(17) 0.906 1.578 2.385(11) yes
C253 H2512 C261 . 138.0(14) 0.906 2.038 2.778(11) yes
C262 H2611 C282 2_645 122.1(11) 1.047 2.467 3.151(11) yes
C262 H2722 C282 . 127(2) 0.732 1.984 2.495(11) yes
C262 H2722 C282 2_645 137(2) 0.732 2.575 3.151(11) yes
C262 H2722 C271 . 142(2) 0.732 1.647 2.270(11) yes
